data_7231422
loop_
_publ_author_name
'Collings, Ines E.'
'Manna, Rudra Sekhar'
'Tsirlin, Alexander A.'
'Bykov, Maxim'
'Bykova, Elena'
'Hanfland, Michael'
'Gegenwart, Philipp'
'van Smaalen, Sander'
'Dubrovinsky, Leonid'
'Dubrovinskaia, Natalia'

_publ_section_title
;
 Pressure dependence of spin canting in ammonium metal formate
 antiferromagnets.
;
_journal_issue 37
_journal_name_full 'Physical chemistry chemical physics : PCCP'
_journal_page_first 24465
_journal_page_last 24476
_journal_paper_doi 10.1039/c8cp03761b
_journal_volume 20
_journal_year 2018
_chemical_formula_moiety 'C3 H3 Fe O6, N H4'
_chemical_formula_sum 'C3 H7 Fe N O6'
_chemical_formula_weight 208.9
_space_group_IT_number 4
_space_group_name_Hall 'P 2yb'
_space_group_name_H-M_alt 'P 1 21 1'
_symmetry_cell_setting monoclinic
_symmetry_Int_Tables_number 4
_symmetry_space_group_name_Hall 'P 2yb'
_symmetry_space_group_name_H-M 'P 1 21 1'
_audit_creation_method 'Jana2006 Version : 25/10/2015'
_audit_update_record
;
2018-08-09 deposited with the CCDC.
2018-08-22 downloaded from the CCDC.
;
_cell_angle_alpha 90
_cell_angle_beta 117.39(3)
_cell_angle_gamma 90
_cell_formula_units_Z 2
_cell_length_a 6.8121(17)
_cell_length_b 8.3238(9)
_cell_length_c 7.3916(17)
_cell_measurement_reflns_used 239
_cell_measurement_temperature 293
_cell_measurement_theta_max 14.48
_cell_measurement_theta_min 1.95
_cell_volume 372.14(17)
_computing_cell_refinement 'CrysAlisPro 1.171.38.46 (Rigaku OD, 2015)'
_computing_data_collection 'CrysAlisPro 1.171.38.46 (Rigaku OD, 2015)'
_computing_data_reduction 'CrysAlisPro 1.171.38.46 (Rigaku OD, 2015)'
_diffrn_ambient_pressure '0.59 GPa'
_diffrn_ambient_temperature 293
_diffrn_detector 'CCD plate'
_diffrn_measured_fraction_theta_full 0.94
_diffrn_measured_fraction_theta_max 0.6
_diffrn_measurement_device 'ID15B beamline, ESRF'
_diffrn_measurement_device_type 'esperanto-CrysAlisPro-abstract goniometer imported esperanto images'
_diffrn_measurement_method '\w scans'
_diffrn_measurement_specimen_support 'diamond-anvil cell'
_diffrn_radiation_monochromator synchrotron
_diffrn_radiation_probe x-ray
_diffrn_radiation_source synchrotron
_diffrn_radiation_type synchrotron
_diffrn_radiation_wavelength 0.41111
_diffrn_reflns_av_R_equivalents 0.0235
_diffrn_reflns_av_unetI/netI 0.0411
_diffrn_reflns_limit_h_max 11
_diffrn_reflns_limit_h_min -10
_diffrn_reflns_limit_k_max 11
_diffrn_reflns_limit_k_min -11
_diffrn_reflns_limit_l_max 11
_diffrn_reflns_limit_l_min -12
_diffrn_reflns_number 4649
_diffrn_reflns_theta_full 11.77
_diffrn_reflns_theta_max 20.35
_diffrn_reflns_theta_min 1.95
_diffrn_source synchrotron
_exptl_absorpt_coefficient_mu 0.425
_exptl_absorpt_correction_T_max 1
_exptl_absorpt_correction_T_min 0.921
_exptl_absorpt_correction_type multi-scan
_exptl_absorpt_process_details
;
CrysAlisPro 1.171.38.46 (Rigaku Oxford Diffraction, 2015)
Empirical absorption correction using spherical harmonics,
 implemented in SCALE3 ABSPACK scaling algorithm.
;
_exptl_crystal_colour colourless
_exptl_crystal_density_diffrn 1.8646
_exptl_crystal_description block
_exptl_crystal_F_000 204
_exptl_crystal_size_max 0.170
_exptl_crystal_size_mid 0.110
_exptl_crystal_size_min 0.050
_refine_ls_abs_structure_details '  1176 of Friedel pairs used in the refinement'
_refine_ls_extinction_method none
_refine_ls_goodness_of_fit_gt 3.24
_refine_ls_goodness_of_fit_ref 2.92
_refine_ls_hydrogen_treatment constr
_refine_ls_number_constraints 49
_refine_ls_number_parameters 69
_refine_ls_number_reflns 4649
_refine_ls_number_restraints 0
_refine_ls_R_factor_all 0.0925
_refine_ls_R_factor_gt 0.0781
_refine_ls_shift/su_max 0.0288
_refine_ls_shift/su_mean 0.0026
_refine_ls_structure_factor_coef F
_refine_ls_weighting_details w=1/(\s^2^(F)+0.0001F^2^)
_refine_ls_weighting_scheme sigma
_refine_ls_wR_factor_gt 0.0960
_refine_ls_wR_factor_ref 0.0989
_reflns_number_gt 3566
_reflns_number_total 4649
_reflns_threshold_expression I>3\s(I)
_cod_data_source_file c8cp03761b2.cif
_cod_data_source_block AFeF_c4_p05
_cod_depositor_comments
;
The following automatic conversions were performed:

'_diffrn_radiation_probe' value 'X-ray' changed to 'x-ray' according
to
/home/data/users/saulius/crontab/automatic-downloads/rss-feeds/RSC/lib/dictionaries/cif_core.dic
dictionary named 'cif_core.dic' version 2.4.2 from 2011-04-26.

Automatic conversion script
Id: cif_fix_values 4973 2017-02-22 13:04:09Z antanas 

 Adding full bibliography for 7231402--7231432.cif.
;
_cod_original_formula_sum 'C3 H7 Fe1 N1 O6'
_cod_database_code 7231422

loop_
_space_group_symop_id
_space_group_symop_operation_xyz
1 x,y,z
2 -x,y+1/2,-z

loop_
_atom_site_label
_atom_site_type_symbol
_atom_site_fract_x
_atom_site_fract_y
_atom_site_fract_z
_atom_site_adp_type
_atom_site_U_iso_or_equiv
_atom_site_site_symmetry_multiplicity
_atom_site_occupancy
_atom_site_calc_flag
Fe1 Fe 0.66119(14) 0.24965(11) 0.32236(11) Uani 0.0336(3) 2 1 d
O1 O 0.8876(8) 0.1065(5) 0.5664(6) Uani 0.0456(13) 2 1 d
O2 O 0.6099(8) 0.6075(5) 0.7033(7) Uani 0.0468(14) 2 1 d
O3 O 0.6994(8) 0.1030(5) 0.1058(6) Uani 0.0440(14) 2 1 d
O4 O 0.9053(8) 0.3922(5) 0.2959(7) Uani 0.0456(13) 2 1 d
O5 O 0.6838(8) 0.3937(5) 0.5677(6) Uani 0.0468(14) 2 1 d
O6 O 0.4059(7) 0.3981(6) 0.1048(6) Uani 0.0440(14) 2 1 d
C1 C 1.0363(12) 0.4751(7) 0.4417(10) Uani 0.0456(13) 2 1 d
C2 C 0.5988(12) 0.5273(7) 0.5582(10) Uani 0.0468(14) 2 1 d
C3 C 0.4334(12) 0.4993(8) 0.0004(12) Uani 0.0440(14) 2 1 d
N1 N -0.0247(9) 0.2488(11) -0.0480(8) Uani 0.052(2) 2 1 d
H1c1 H 1.082648 0.431102 0.575302 Uiso 0.0547 2 1 d
H1c2 H 0.516194 0.572888 0.424841 Uiso 0.0561 2 1 d
H1c3 H 0.573738 0.498173 0.00145 Uiso 0.0528 2 1 d

loop_
_atom_site_aniso_label
_atom_site_aniso_type_symbol
_atom_site_aniso_U_11
_atom_site_aniso_U_22
_atom_site_aniso_U_33
_atom_site_aniso_U_12
_atom_site_aniso_U_13
_atom_site_aniso_U_23
Fe1 Fe 0.0584(5) 0.0043(4) 0.0349(4) 0.0005(5) 0.0188(3) 0.0000(4)
O1 O 0.065(2) 0.0179(16) 0.0428(17) 0.0137(13) 0.0155(14) 0.0028(11)
O2 O 0.077(2) 0.0196(16) 0.0425(16) 0.0113(14) 0.0265(15) -0.0047(11)
O3 O 0.063(2) 0.0213(17) 0.0448(17) -0.0058(13) 0.0228(15) -0.0136(10)
O4 O 0.065(2) 0.0179(16) 0.0428(17) 0.0137(13) 0.0155(14) 0.0028(11)
O5 O 0.077(2) 0.0196(16) 0.0425(16) 0.0113(14) 0.0265(15) -0.0047(11)
O6 O 0.063(2) 0.0213(17) 0.0448(17) -0.0058(13) 0.0228(15) -0.0136(10)
C1 C 0.065(2) 0.0179(16) 0.0428(17) 0.0137(13) 0.0155(14) 0.0028(11)
C2 C 0.077(2) 0.0196(16) 0.0425(16) 0.0113(14) 0.0265(15) -0.0047(11)
C3 C 0.063(2) 0.0213(17) 0.0448(17) -0.0058(13) 0.0228(15) -0.0136(10)
N1 N 0.059(3) 0.041(3) 0.057(3) -0.009(4) 0.027(3) 0.000(5)

loop_
_atom_type_symbol
_atom_type_scat_dispersion_real
_atom_type_scat_dispersion_imag
_atom_type_scat_source
C -0.0001 0.0005 'International Tables Vol C tables 4.2.6.8 and 6.1.1.1'
H 0.0000 0.0000 'International Tables Vol C tables 4.2.6.8 and 6.1.1.1'
Fe 0.1967 0.3056 'International Tables Vol C tables 4.2.6.8 and 6.1.1.1'
N 0.0006 0.0010 'International Tables Vol C tables 4.2.6.8 and 6.1.1.1'
O 0.0018 0.0018 'International Tables Vol C tables 4.2.6.8 and 6.1.1.1'

loop_
_twin_individual_id
_twin_individual_mass_fraction_refined
_twin_individual_twin_matrix_11
_twin_individual_twin_matrix_12
_twin_individual_twin_matrix_13
_twin_individual_twin_matrix_21
_twin_individual_twin_matrix_22
_twin_individual_twin_matrix_23
_twin_individual_twin_matrix_31
_twin_individual_twin_matrix_32
_twin_individual_twin_matrix_33
1 0.138(3) 1 0 0 0 1 0 0 0 1
2 0.1962(13) 1 0 0 0 -1 0 0.848 0 -1
3 0.1690(12) -0.0513 0 -1.0583 0 1 0 0.8989 0 -0.9487
4 0.1883(12) -0.9487 0 1.0583 0 -1 0 0.0944 0 0.9487
5 0.1057(9) -0.9487 0 1.0583 0 1 0 -0.8989 0 -0.0513
6 0.2025(14) -0.0513 0 -1.0583 0 -1 0 -0.9424 0 0.0513
